data_4346168
loop_
_publ_author_name
'Fujinami, Takeshi'
'Nishi, Koshiro'
'Hamada, Daisuke'
'Murakami, Keishiro'
'Matsumoto, Naohide'
'Iijima, Seiichiro'
'Kojima, Masaaki'
'Sunatsuki, Yukinari'

_publ_section_title
;
 Scan Rate Dependent Spin Crossover Iron(II) Complex with Two Different
 Relaxations and Thermal Hysteresis fac-[Fe(II)(HL(n-Pr))3]Cl&#x00B7;PF6
 (HL(n-Pr) = 2-Methylimidazol-4-yl-methylideneamino-n-propyl).
;
_journal_issue 15
_journal_name_full 'Inorganic chemistry'
_journal_page_first 7291
_journal_page_last 7300
_journal_paper_doi 10.1021/acs.inorgchem.5b00701
_journal_volume 54
_journal_year 2015
_chemical_formula_moiety 'C24 H39 Cl F6 Fe N9 P'
_chemical_formula_sum 'C24 H39 Cl F6 Fe N9 P'
_chemical_formula_weight 689.90
_space_group_IT_number 2
_space_group_name_Hall '-P 1'
_space_group_name_H-M_alt 'P -1'
_symmetry_cell_setting triclinic
_symmetry_Int_Tables_number 2
_symmetry_space_group_name_Hall '-P 1'
_symmetry_space_group_name_H-M 'P -1'
_atom_sites_solution_hydrogens geom
_atom_sites_solution_primary direct
_atom_sites_solution_secondary difmap
_cell_angle_alpha 84.778(6)
_cell_angle_beta 69.097(6)
_cell_angle_gamma 77.102(7)
_cell_formula_units_Z 2
_cell_length_a 10.386(3)
_cell_length_b 12.829(3)
_cell_length_c 12.883(4)
_cell_measurement_reflns_used 4809
_cell_measurement_temperature 110
_cell_measurement_theta_max 27.70
_cell_measurement_theta_min 3.02
_cell_volume 1563.0(8)
_computing_cell_refinement 'RAPID AUTO'
_computing_data_collection 'RAPID AUTO (Rigaku, ????)'
_computing_data_reduction 'RAPID AUTO'
_computing_molecular_graphics 'CrystalStructure 4.0'
_computing_publication_material 'CrystalStructure 4.0 (Rigaku, 2010)'
_computing_structure_refinement 'CRYSTALS (Carruthers, et al., 1999)'
_computing_structure_solution 'SIR2004 (Burla, et al., 2005)'
_diffrn_ambient_temperature 110
_diffrn_detector_area_resol_mean 10.000
_diffrn_measured_fraction_theta_full 0.929
_diffrn_measured_fraction_theta_max 0.929
_diffrn_measurement_device_type 'Rigaku R-AXIS RAPID'
_diffrn_measurement_method \w
_diffrn_radiation_type 'Mo K\a'
_diffrn_radiation_wavelength 0.71075
_diffrn_reflns_av_R_equivalents 0.1083
_diffrn_reflns_limit_h_max 13
_diffrn_reflns_limit_h_min -13
_diffrn_reflns_limit_k_max 14
_diffrn_reflns_limit_k_min -16
_diffrn_reflns_limit_l_max 16
_diffrn_reflns_limit_l_min -16
_diffrn_reflns_number 13629
_diffrn_reflns_theta_full 27.49
_diffrn_reflns_theta_max 27.48
_diffrn_standards_number 0
_exptl_absorpt_coefficient_mu 0.686
_exptl_absorpt_correction_T_max 0.901
_exptl_absorpt_correction_T_min 0.159
_exptl_absorpt_correction_type multi-scan
_exptl_absorpt_process_details 'ABSCOR (Rigaku, 1995)'
_exptl_crystal_colour yellow
_exptl_crystal_density_diffrn 1.466
_exptl_crystal_density_method 'not measured'
_exptl_crystal_description block
_exptl_crystal_F_000 716.00
_exptl_crystal_size_max 0.265
_exptl_crystal_size_mid 0.230
_exptl_crystal_size_min 0.152
_refine_diff_density_max 4.240
_refine_diff_density_min -1.070
_refine_ls_extinction_method none
_refine_ls_goodness_of_fit_ref 1.000
_refine_ls_hydrogen_treatment constr
_refine_ls_number_parameters 418
_refine_ls_number_reflns 3479
_refine_ls_R_factor_gt 0.1389
_refine_ls_shift/su_max 0.000
_refine_ls_structure_factor_coef Fsqd
_refine_ls_weighting_details 'w = 1/[0.0176Fo^2^ + 1.0000\s(Fo^2^)]/(4Fo^2^)'
_refine_ls_weighting_scheme calc
_refine_ls_wR_factor_ref 0.3140
_reflns_number_gt 3479
_reflns_number_total 6664
_reflns_threshold_expression F^2^>2.0\s(F^2^)
_cod_data_source_file ic5b00701_si_001.cif
_cod_data_source_block n-PrClPF6-110K2-0.1Kmin-1
_cod_original_cell_volume 1563.1(7)
_cod_database_code 4346168

loop_
_symmetry_equiv_pos_site_id
_symmetry_equiv_pos_as_xyz
1 +X,+Y,+Z
2 -X,-Y,-Z

loop_
_atom_site_label
_atom_site_type_symbol
_atom_site_fract_x
_atom_site_fract_y
_atom_site_fract_z
_atom_site_U_iso_or_equiv
_atom_site_adp_type
_atom_site_occupancy
_atom_site_symmetry_multiplicity
_atom_site_calc_flag
_atom_site_refinement_flags
Fe1 Fe 0.42485(17) 0.22793(12) 0.24963(13) 0.0261(5) Uani 1.0 2 d .
Cl1 Cl 0.1594(3) 0.3740(3) 0.8166(3) 0.0313(8) Uani 1.0 2 d .
P1 P 0.2506(4) 0.7663(3) 0.3934(3) 0.0361(9) Uani 1.0 2 d .
F1 F 0.1433(9) 0.7602(7) 0.5185(6) 0.053(3) Uani 1.0 2 d .
F2 F 0.3563(8) 0.7752(6) 0.2693(6) 0.045(2) Uani 1.0 2 d .
F3 F 0.3256(9) 0.8424(7) 0.4344(7) 0.057(3) Uani 1.0 2 d .
F4 F 0.1732(8) 0.6915(6) 0.3538(7) 0.044(3) Uani 1.0 2 d .
F5 F 0.1434(8) 0.8710(5) 0.3720(7) 0.046(3) Uani 1.0 2 d .
F6 F 0.3557(9) 0.6625(7) 0.4157(7) 0.057(3) Uani 1.0 2 d .
N1 N 0.1157(11) 0.4563(8) 0.1657(8) 0.033(3) Uani 1.0 2 d .
N2 N 0.2831(11) 0.3387(7) 0.2072(8) 0.030(3) Uani 1.0 2 d .
N3 N 0.5118(10) 0.2120(8) 0.0865(8) 0.027(3) Uani 1.0 2 d .
N4 N 0.2039(11) 0.2736(8) 0.5894(9) 0.035(3) Uani 1.0 2 d .
N5 N 0.3175(10) 0.2465(8) 0.4108(8) 0.028(3) Uani 1.0 2 d .
N6 N 0.3040(10) 0.1221(7) 0.2688(8) 0.030(3) Uani 1.0 2 d .
N7 N 0.6756(11) 0.4397(8) 0.2464(9) 0.035(3) Uani 1.0 2 d .
N8 N 0.5506(10) 0.3237(8) 0.2460(9) 0.031(3) Uani 1.0 2 d .
N9 N 0.5706(10) 0.1209(7) 0.2956(8) 0.029(3) Uani 1.0 2 d .
C1 C 0.0819(13) 0.4362(10) 0.3666(10) 0.035(4) Uani 1.0 2 d .
C2 C 0.1623(13) 0.4098(9) 0.2499(10) 0.029(3) Uani 1.0 2 d .
C3 C 0.2133(13) 0.4158(10) 0.0660(11) 0.035(4) Uani 1.0 2 d .
C4 C 0.3161(12) 0.3435(9) 0.0916(10) 0.027(3) Uani 1.0 2 d .
C5 C 0.4450(13) 0.2717(10) 0.0271(11) 0.035(4) Uani 1.0 2 d .
C6 C 0.6448(13) 0.1422(10) 0.0187(10) 0.036(4) Uani 1.0 2 d .
C7 C 0.7736(12) 0.1845(9) 0.0065(10) 0.033(4) Uani 1.0 2 d .
C8 C 0.7854(14) 0.2884(10) -0.0551(12) 0.043(4) Uani 1.0 2 d .
C9 C 0.3777(15) 0.3897(11) 0.5013(11) 0.043(4) Uani 1.0 2 d .
C10 C 0.3035(11) 0.3040(9) 0.4984(10) 0.027(3) Uani 1.0 2 d .
C11 C 0.1529(13) 0.1971(10) 0.5622(11) 0.036(4) Uani 1.0 2 d .
C12 C 0.2261(12) 0.1780(8) 0.4494(9) 0.025(3) Uani 1.0 2 d .
C13 C 0.2194(12) 0.1137(9) 0.3714(10) 0.032(4) Uani 1.0 2 d .
C14 C 0.2984(13) 0.0568(9) 0.1845(10) 0.030(3) Uani 1.0 2 d .
C15 C 0.1880(13) 0.1089(10) 0.1327(11) 0.037(4) Uani 1.0 2 d .
C16 C 0.0414(15) 0.1111(14) 0.2080(13) 0.058(5) Uani 1.0 2 d .
C17 C 0.4753(13) 0.5142(9) 0.1831(10) 0.031(3) Uani 1.0 2 d .
C18 C 0.5633(13) 0.4268(10) 0.2258(10) 0.033(4) Uani 1.0 2 d .
C19 C 0.7379(14) 0.3453(10) 0.2867(11) 0.038(4) Uani 1.0 2 d .
C20 C 0.6591(12) 0.2728(10) 0.2838(10) 0.034(4) Uani 1.0 2 d .
C21 C 0.6627(12) 0.1635(10) 0.3145(9) 0.029(3) Uani 1.0 2 d .
C22 C 0.5697(13) 0.0081(9) 0.3305(11) 0.034(4) Uani 1.0 2 d .
C23 C 0.6370(13) -0.0728(9) 0.2365(11) 0.036(4) Uani 1.0 2 d .
C24 C 0.7923(14) -0.0786(10) 0.1775(11) 0.039(4) Uani 1.0 2 d .
H1 H 0.0320 0.5060 0.1761 0.0400 Uiso 1.0 2 calc R
H2 H 0.1744 0.3031 0.6595 0.0436 Uiso 1.0 2 calc R
H3 H 0.7092 0.5028 0.2334 0.0438 Uiso 1.0 2 calc R
H4 H 0.1403 0.4635 0.3963 0.0410 Uiso 1.0 2 calc R
H5 H -0.0004 0.4901 0.3709 0.0409 Uiso 1.0 2 calc R
H6 H 0.0541 0.3743 0.4089 0.0410 Uiso 1.0 2 calc R
H7 H 0.2094 0.4361 -0.0042 0.0448 Uiso 1.0 2 calc R
H8 H 0.4757 0.2698 -0.0501 0.0447 Uiso 1.0 2 calc R
H9 H 0.6475 0.0730 0.0560 0.0431 Uiso 1.0 2 calc R
H10 H 0.6368 0.1359 -0.0532 0.0431 Uiso 1.0 2 calc R
H11 H 0.7767 0.1926 0.0796 0.0383 Uiso 1.0 2 calc R
H12 H 0.8559 0.1331 -0.0354 0.0382 Uiso 1.0 2 calc R
H13 H 0.7061 0.3415 -0.0148 0.0536 Uiso 1.0 2 calc R
H14 H 0.8709 0.3089 -0.0600 0.0536 Uiso 1.0 2 calc R
H15 H 0.7844 0.2826 -0.1286 0.0536 Uiso 1.0 2 calc R
H16 H 0.4749 0.3583 0.4886 0.0515 Uiso 1.0 2 calc R
H17 H 0.3709 0.4420 0.4443 0.0515 Uiso 1.0 2 calc R
H18 H 0.3364 0.4235 0.5725 0.0515 Uiso 1.0 2 calc R
H19 H 0.0829 0.1626 0.6082 0.0453 Uiso 1.0 2 calc R
H20 H 0.1590 0.0658 0.3902 0.0373 Uiso 1.0 2 calc R
H21 H 0.3918 0.0425 0.1284 0.0365 Uiso 1.0 2 calc R
H22 H 0.2767 -0.0096 0.2216 0.0366 Uiso 1.0 2 calc R
H23 H 0.1986 0.1816 0.1095 0.0464 Uiso 1.0 2 calc R
H24 H 0.1989 0.0687 0.0688 0.0464 Uiso 1.0 2 calc R
H25 H 0.0260 0.1520 0.2717 0.0708 Uiso 1.0 2 calc R
H26 H -0.0231 0.1450 0.1712 0.0708 Uiso 1.0 2 calc R
H27 H 0.0262 0.0402 0.2314 0.0708 Uiso 1.0 2 calc R
H28 H 0.5122 0.5778 0.1764 0.0379 Uiso 1.0 2 calc R
H29 H 0.4754 0.4973 0.1120 0.0379 Uiso 1.0 2 calc R
H30 H 0.3807 0.5260 0.2353 0.0379 Uiso 1.0 2 calc R
H31 H 0.8154 0.3325 0.3097 0.0468 Uiso 1.0 2 calc R
H32 H 0.7280 0.1232 0.3440 0.0356 Uiso 1.0 2 calc R
H33 H 0.4730 -0.0000 0.3666 0.0423 Uiso 1.0 2 calc R
H34 H 0.6197 -0.0107 0.3826 0.0424 Uiso 1.0 2 calc R
H35 H 0.6227 -0.1428 0.2678 0.0453 Uiso 1.0 2 calc R
H36 H 0.5880 -0.0523 0.1839 0.0454 Uiso 1.0 2 calc R
H37 H 0.8429 -0.0997 0.2280 0.0483 Uiso 1.0 2 calc R
H38 H 0.8245 -0.1307 0.1200 0.0483 Uiso 1.0 2 calc R
H39 H 0.8085 -0.0102 0.1450 0.0483 Uiso 1.0 2 calc R

loop_
_atom_site_aniso_label
_atom_site_aniso_U_11
_atom_site_aniso_U_22
_atom_site_aniso_U_33
_atom_site_aniso_U_12
_atom_site_aniso_U_13
_atom_site_aniso_U_23
Fe1 0.0284(10) 0.0285(9) 0.0245(9) -0.0026(7) -0.0143(7) -0.0029(7)
Cl1 0.0338(16) 0.0334(15) 0.0293(15) -0.0024(13) -0.0156(13) -0.0052(13)
P1 0.0372(19) 0.0374(18) 0.0348(18) -0.0037(15) -0.0159(15) -0.0012(15)
F1 0.054(5) 0.069(6) 0.036(5) -0.015(5) -0.017(4) 0.009(4)
F2 0.039(5) 0.056(5) 0.039(4) -0.007(4) -0.016(4) -0.000(4)
F3 0.049(5) 0.068(6) 0.063(6) -0.014(5) -0.026(5) -0.010(5)
F4 0.049(5) 0.043(4) 0.049(5) -0.009(4) -0.027(4) -0.003(4)
F5 0.043(5) 0.035(4) 0.062(5) -0.001(4) -0.024(4) 0.001(4)
F6 0.056(6) 0.061(5) 0.062(6) -0.003(5) -0.037(5) 0.013(5)
N1 0.036(6) 0.033(6) 0.031(6) 0.004(5) -0.017(5) -0.006(5)
N2 0.035(6) 0.032(6) 0.026(5) -0.007(5) -0.013(5) -0.003(5)
N3 0.021(5) 0.034(5) 0.026(5) -0.001(4) -0.012(4) -0.000(5)
N4 0.036(6) 0.041(6) 0.032(6) -0.003(5) -0.019(5) -0.003(5)
N5 0.024(5) 0.034(6) 0.032(6) -0.007(5) -0.016(5) 0.002(5)
N6 0.024(5) 0.029(5) 0.033(6) 0.008(5) -0.012(5) -0.008(5)
N7 0.044(7) 0.027(5) 0.038(6) -0.005(5) -0.020(5) -0.003(5)
N8 0.029(6) 0.038(6) 0.032(6) -0.003(5) -0.018(5) -0.003(5)
N9 0.029(6) 0.031(5) 0.028(5) -0.003(5) -0.013(5) 0.003(5)
C1 0.033(7) 0.039(7) 0.030(7) 0.007(6) -0.013(6) -0.008(6)
C2 0.033(7) 0.028(6) 0.031(6) -0.010(6) -0.014(6) -0.001(6)
C3 0.038(7) 0.039(7) 0.035(7) -0.006(6) -0.021(6) -0.009(6)
C4 0.026(6) 0.029(6) 0.030(6) 0.002(5) -0.018(5) -0.006(5)
C5 0.041(7) 0.037(7) 0.034(7) -0.017(6) -0.018(6) 0.002(6)
C6 0.037(7) 0.044(7) 0.027(7) -0.004(6) -0.015(6) 0.003(6)
C7 0.026(6) 0.040(7) 0.029(7) -0.004(6) -0.003(5) -0.016(6)
C8 0.040(8) 0.049(8) 0.045(8) -0.018(7) -0.019(7) 0.008(7)
C9 0.044(8) 0.052(8) 0.033(7) -0.013(7) -0.012(6) 0.007(7)
C10 0.022(6) 0.034(6) 0.028(6) -0.004(5) -0.011(5) -0.007(6)
C11 0.031(7) 0.045(8) 0.037(7) -0.008(6) -0.017(6) 0.005(6)
C12 0.031(7) 0.022(6) 0.021(6) 0.002(5) -0.010(5) -0.005(5)
C13 0.028(7) 0.031(6) 0.035(7) -0.001(6) -0.012(6) 0.003(6)
C14 0.036(7) 0.033(6) 0.022(6) 0.002(6) -0.015(5) -0.013(5)
C15 0.034(7) 0.040(7) 0.042(8) -0.003(6) -0.020(6) -0.013(6)
C16 0.039(8) 0.090(12) 0.047(9) -0.000(8) -0.022(7) -0.021(9)
C17 0.041(7) 0.031(6) 0.023(6) -0.008(6) -0.012(6) -0.006(5)
C18 0.038(8) 0.042(7) 0.019(6) -0.009(6) -0.004(5) -0.013(6)
C19 0.032(7) 0.044(7) 0.041(7) -0.000(6) -0.018(6) -0.005(6)
C20 0.023(6) 0.053(8) 0.031(7) -0.003(6) -0.014(6) -0.013(6)
C21 0.019(6) 0.045(7) 0.025(6) 0.009(6) -0.017(5) -0.011(6)
C22 0.026(7) 0.038(7) 0.042(7) -0.006(6) -0.018(6) 0.005(6)
C23 0.041(8) 0.032(6) 0.040(7) -0.014(6) -0.018(6) 0.002(6)
C24 0.051(8) 0.036(7) 0.033(7) -0.003(7) -0.023(6) 0.001(6)

loop_
_atom_type_symbol
_atom_type_description
_atom_type_scat_dispersion_real
_atom_type_scat_dispersion_imag
_atom_type_scat_source
C C 0.0033 0.0016
;
International Tables for Crystallography
(1992, Vol. C, Tables 4.2.6.8 and 6.1.1.4)
;
H H 0.0000 0.0000
;
International Tables for Crystallography
(1992, Vol. C, Table 6.1.1.4)
;
N N 0.0061 0.0033
;
International Tables for Crystallography
(1992, Vol. C, Tables 4.2.6.8 and 6.1.1.4)
;
Fe Fe 0.3463 0.8444
;
International Tables for Crystallography
(1992, Vol. C, Tables 4.2.6.8 and 6.1.1.4)
;
Cl Cl 0.1484 0.1585
;
International Tables for Crystallography
(1992, Vol. C, Tables 4.2.6.8 and 6.1.1.4)
;
P P 0.1023 0.0942
;
International Tables for Crystallography
(1992, Vol. C, Tables 4.2.6.8 and 6.1.1.4)
;
F F 0.0171 0.0103
;
International Tables for Crystallography
(1992, Vol. C, Tables 4.2.6.8 and 6.1.1.4)
;

loop_
_geom_angle_atom_site_label_1
_geom_angle_atom_site_label_2
_geom_angle_atom_site_label_3
_geom_angle
_geom_angle_publ_flag
N2 Fe1 N3 82.0(4) yes
N2 Fe1 N5 92.9(4) yes
N2 Fe1 N6 89.3(5) yes
N2 Fe1 N8 96.4(5) yes
N2 Fe1 N9 177.5(5) yes
N3 Fe1 N5 173.7(5) yes
N3 Fe1 N6 94.6(5) yes
N3 Fe1 N8 90.2(5) yes
N3 Fe1 N9 99.1(4) yes
N5 Fe1 N6 81.5(5) yes
N5 Fe1 N8 94.1(5) yes
N5 Fe1 N9 86.1(4) yes
N6 Fe1 N8 173.0(5) yes
N6 Fe1 N9 92.8(4) yes
N8 Fe1 N9 81.4(5) yes
F1 P1 F2 178.7(5) yes
F1 P1 F3 89.4(5) yes
F1 P1 F4 89.9(5) yes
F1 P1 F5 89.0(4) yes
F1 P1 F6 90.5(5) yes
F2 P1 F3 89.8(5) yes
F2 P1 F4 90.8(5) yes
F2 P1 F5 89.9(4) yes
F2 P1 F6 90.5(4) yes
F3 P1 F4 179.0(4) yes
F3 P1 F5 89.0(5) yes
F3 P1 F6 91.0(6) yes
F4 P1 F5 90.3(5) yes
F4 P1 F6 89.7(5) yes
F5 P1 F6 179.5(5) yes
C2 N1 C3 108.3(10) yes
Fe1 N2 C2 142.7(9) yes
Fe1 N2 C4 111.0(7) yes
C2 N2 C4 106.3(10) yes
Fe1 N3 C5 116.7(7) yes
Fe1 N3 C6 130.1(8) yes
C5 N3 C6 113.2(10) yes
C10 N4 C11 109.7(11) yes
Fe1 N5 C10 141.5(8) yes
Fe1 N5 C12 111.4(8) yes
C10 N5 C12 107.1(9) yes
Fe1 N6 C13 113.4(10) yes
Fe1 N6 C14 128.2(7) yes
C13 N6 C14 118.4(11) yes
C18 N7 C19 110.8(11) yes
Fe1 N8 C18 141.2(10) yes
Fe1 N8 C20 112.0(8) yes
C18 N8 C20 106.6(12) yes
Fe1 N9 C21 113.8(8) yes
Fe1 N9 C22 128.5(9) yes
C21 N9 C22 116.5(11) yes
N1 C2 N2 109.6(10) yes
N1 C2 C1 121.8(10) yes
N2 C2 C1 128.5(12) yes
N1 C3 C4 106.3(12) yes
N2 C4 C3 109.5(9) yes
N2 C4 C5 116.0(11) yes
C3 C4 C5 134.5(12) yes
N3 C5 C4 114.3(11) yes
N3 C6 C7 113.1(11) yes
C6 C7 C8 115.9(12) yes
N4 C10 N5 108.8(11) yes
N4 C10 C9 122.5(11) yes
N5 C10 C9 128.7(10) yes
N4 C11 C12 106.4(11) yes
N5 C12 C11 108.0(11) yes
N5 C12 C13 116.6(9) yes
C11 C12 C13 135.1(12) yes
N6 C13 C12 116.9(12) yes
N6 C14 C15 113.3(9) yes
C14 C15 C16 113.6(12) yes
N7 C18 N8 108.9(11) yes
N7 C18 C17 122.8(12) yes
N8 C18 C17 128.2(14) yes
N7 C19 C20 104.0(13) yes
N8 C20 C19 109.6(11) yes
N8 C20 C21 116.3(13) yes
C19 C20 C21 134.1(13) yes
N9 C21 C20 115.8(12) yes
N9 C22 C23 115.2(10) yes
C22 C23 C24 113.9(12) yes
C2 N1 H1 124.708 no
C3 N1 H1 127.019 no
C10 N4 H2 124.528 no
C11 N4 H2 125.793 no
C18 N7 H3 124.386 no
C19 N7 H3 124.762 no
C2 C1 H4 108.195 no
C2 C1 H5 109.036 no
C2 C1 H6 111.259 no
H4 C1 H5 109.440 no
H4 C1 H6 109.440 no
H5 C1 H6 109.442 no
N1 C3 H7 125.918 no
C4 C3 H7 127.785 no
N3 C5 H8 123.718 no
C4 C5 H8 121.993 no
N3 C6 H9 105.905 no
N3 C6 H10 106.517 no
C7 C6 H9 110.741 no
C7 C6 H10 111.070 no
H9 C6 H10 109.311 no
C6 C7 H11 109.172 no
C6 C7 H12 108.146 no
C8 C7 H11 108.279 no
C8 C7 H12 105.738 no
H11 C7 H12 109.484 no
C7 C8 H13 107.763 no
C7 C8 H14 110.392 no
C7 C8 H15 110.332 no
H13 C8 H14 109.439 no
H13 C8 H15 109.449 no
H14 C8 H15 109.438 no
C10 C9 H16 108.775 no
C10 C9 H17 109.642 no
C10 C9 H18 110.083 no
H16 C9 H17 109.443 no
H16 C9 H18 109.443 no
H17 C9 H18 109.439 no
N4 C11 H19 127.853 no
C12 C11 H19 125.725 no
N6 C13 H20 120.806 no
C12 C13 H20 122.260 no
N6 C14 H21 107.062 no
N6 C14 H22 105.804 no
C15 C14 H21 110.996 no
C15 C14 H22 110.111 no
H21 C14 H22 109.322 no
C14 C15 H23 109.559 no
C14 C15 H24 110.314 no
C16 C15 H23 108.918 no
C16 C15 H24 104.883 no
H23 C15 H24 109.391 no
C15 C16 H25 107.255 no
C15 C16 H26 109.870 no
C15 C16 H27 111.350 no
H25 C16 H26 109.437 no
H25 C16 H27 109.442 no
H26 C16 H27 109.446 no
C18 C17 H28 108.269 no
C18 C17 H29 111.484 no
C18 C17 H30 108.732 no
H28 C17 H29 109.440 no
H28 C17 H30 109.440 no
H29 C17 H30 109.445 no
N7 C19 H31 128.793 no
C20 C19 H31 127.215 no
N9 C21 H32 121.169 no
C20 C21 H32 123.047 no
N9 C22 H33 108.969 no
N9 C22 H34 108.764 no
C23 C22 H33 106.557 no
C23 C22 H34 107.780 no
H33 C22 H34 109.493 no
C22 C23 H35 108.010 no
C22 C23 H36 107.160 no
C24 C23 H35 108.704 no
C24 C23 H36 109.527 no
H35 C23 H36 109.484 no
C23 C24 H37 110.807 no
C23 C24 H38 107.693 no
C23 C24 H39 109.982 no
H37 C24 H38 109.445 no
H37 C24 H39 109.443 no
H38 C24 H39 109.441 no

loop_
_geom_bond_atom_site_label_1
_geom_bond_atom_site_label_2
_geom_bond_distance
_geom_bond_publ_flag
Fe1 N2 1.996(10) yes
Fe1 N3 1.979(9) yes
Fe1 N5 1.983(9) yes
Fe1 N6 1.990(11) yes
Fe1 N8 1.970(12) yes
Fe1 N9 2.023(10) yes
P1 F1 1.606(8) yes
P1 F2 1.596(7) yes
P1 F3 1.602(12) yes
P1 F4 1.598(10) yes
P1 F5 1.614(8) yes
P1 F6 1.597(9) yes
N1 C2 1.377(18) yes
N1 C3 1.380(14) yes
N2 C2 1.340(13) yes
N2 C4 1.403(16) yes
N3 C5 1.299(17) yes
N3 C6 1.484(13) yes
N4 C10 1.352(14) yes
N4 C11 1.34(2) yes
N5 C10 1.351(17) yes
N5 C12 1.371(15) yes
N6 C13 1.310(14) yes
N6 C14 1.455(18) yes
N7 C18 1.33(2) yes
N7 C19 1.389(16) yes
N8 C18 1.351(16) yes
N8 C20 1.392(18) yes
N9 C21 1.303(19) yes
N9 C22 1.476(15) yes
C1 C2 1.464(16) yes
C3 C4 1.366(18) yes
C4 C5 1.458(14) yes
C6 C7 1.51(2) yes
C7 C8 1.494(18) yes
C9 C10 1.49(2) yes
C11 C12 1.395(16) yes
C12 C13 1.386(19) yes
C14 C15 1.53(2) yes
C15 C16 1.481(18) yes
C17 C18 1.478(18) yes
C19 C20 1.38(2) yes
C20 C21 1.417(18) yes
C22 C23 1.528(17) yes
C23 C24 1.506(18) yes
N1 H1 0.930 no
N4 H2 0.930 no
N7 H3 0.930 no
C1 H4 0.960 no
C1 H5 0.960 no
C1 H6 0.960 no
C3 H7 0.930 no
C5 H8 0.930 no
C6 H9 0.970 no
C6 H10 0.970 no
C7 H11 0.970 no
C7 H12 0.970 no
C8 H13 0.960 no
C8 H14 0.960 no
C8 H15 0.960 no
C9 H16 0.960 no
C9 H17 0.960 no
C9 H18 0.960 no
C11 H19 0.930 no
C13 H20 0.930 no
C14 H21 0.970 no
C14 H22 0.970 no
C15 H23 0.970 no
C15 H24 0.970 no
C16 H25 0.960 no
C16 H26 0.960 no
C16 H27 0.960 no
C17 H28 0.960 no
C17 H29 0.960 no
C17 H30 0.960 no
C19 H31 0.930 no
C21 H32 0.930 no
C22 H33 0.970 no
C22 H34 0.970 no
C23 H35 0.970 no
C23 H36 0.970 no
C24 H37 0.960 no
C24 H38 0.960 no
C24 H39 0.960 no

loop_
_geom_contact_atom_site_label_1
_geom_contact_atom_site_label_2
_geom_contact_distance
_geom_contact_publ_flag
_geom_contact_site_symmetry_2
N2 C12 3.520(14) no .
N2 C13 3.461(15) no .
N2 C17 3.255(18) no .
N2 C18 3.44(2) no .
N3 C8 3.096(16) no .
N3 C14 3.160(16) no .
N4 C13 3.564(18) no .
N5 C1 3.212(16) no .
N5 C2 3.372(16) no .
N5 C20 3.416(15) no .
N5 C21 3.300(14) no .
N5 C22 3.515(13) no .
N6 C4 3.474(14) no .
N6 C5 3.527(15) no .
N6 C16 3.13(3) no .
N6 C22 3.153(17) no .
N7 C21 3.592(16) no .
N8 C5 3.53(2) no .
N8 C7 3.483(14) no .
N8 C9 3.221(16) no .
N8 C10 3.378(13) no .
N9 C6 3.369(16) no .
N9 C12 3.362(13) no .
N9 C13 3.444(16) no .
N9 C24 3.121(14) no .
C1 C10 3.402(19) no .
C1 C12 3.555(16) no .
C2 C5 3.548(15) no .
C2 C17 3.583(19) no .
C4 C15 3.479(19) no .
C4 C17 3.52(2) no .
C5 C7 3.266(18) no .
C5 C8 3.36(2) no .
C5 C14 3.561(17) no .
C5 C15 3.566(19) no .
C7 C20 3.544(18) no .
C9 C18 3.430(16) no .
C9 C20 3.407(15) no .
C10 C13 3.48(2) no .
C13 C15 3.21(2) no .
C13 C16 3.27(3) no .
C13 C22 3.452(17) no .
C18 C21 3.516(17) no .
C21 C23 3.374(19) no .
C21 C24 3.466(17) no .
Cl1 N1 3.132(10) no 2_566
Cl1 N4 3.146(12) no .
Cl1 N7 3.129(12) no 2_666
Cl1 C3 3.557(16) no 1_556
F1 C11 3.503(18) no 2_566
F1 C13 3.564(13) no 2_566
F1 C19 3.240(18) no 2_666
F2 C17 3.438(13) no .
F3 C13 3.522(14) no 1_565
F3 C21 3.274(16) no 2_666
F3 C22 3.493(16) no 1_565
F4 C1 3.582(16) no .
F4 C11 3.191(14) no 2_566
F4 C17 3.557(12) no .
F5 C11 3.187(16) no 2_566
F5 C13 3.378(15) no 1_565
F5 C14 3.464(13) no 1_565
F6 C9 3.556(16) no .
F6 C9 3.23(2) no 2_666
F6 C17 3.386(15) no .
N1 Cl1 3.132(10) no 2_566
N4 Cl1 3.146(12) no .
N7 Cl1 3.129(12) no 2_666
C1 F4 3.582(16) no .
C3 Cl1 3.557(16) no 1_554
C9 F6 3.556(16) no .
C9 F6 3.23(2) no 2_666
C11 F1 3.503(18) no 2_566
C11 F4 3.191(14) no 2_566
C11 F5 3.187(16) no 2_566
C13 F1 3.564(13) no 2_566
C13 F3 3.522(14) no 1_545
C13 F5 3.378(15) no 1_545
C14 F5 3.464(13) no 1_545
C16 C21 3.597(18) no 1_455
C17 F2 3.438(13) no .
C17 F4 3.557(12) no .
C17 F6 3.386(15) no .
C19 F1 3.240(18) no 2_666
C21 F3 3.274(16) no 2_666
C21 C16 3.597(18) no 1_655
C22 F3 3.493(16) no 1_545

loop_
_geom_hbond_atom_site_label_D
_geom_hbond_atom_site_label_H
_geom_hbond_atom_site_label_A
_geom_hbond_site_symmetry_A
_geom_hbond_distance_DA
_geom_hbond_distance_DH
_geom_hbond_distance_HA
_geom_hbond_angle_DHA
_geom_hbond_publ_flag
N1 H1 Cl1 2_566 3.132(10) 0.930 2.205 174.5 no
N4 H2 Cl1 . 3.146(12) 0.930 2.235 166.0 no
N7 H3 Cl1 2_666 3.129(12) 0.930 2.220 165.7 no
